data_7245728
loop_
_publ_author_name
'Wang, Yi-xin'
'Zhou, Jing-hui'
'Xiong, Jun'
'Huang, Wan-qi'
'Li, Quan'
'Min, Xue'
'Li, Ming'

_publ_section_title
;
 Metal phosphonates as heterogeneous catalysts for highly efficient
 chemical fixation of CO2 under mild conditions
;
_journal_name_full CrystEngComm
_journal_paper_doi 10.1039/D2CE01162J
_journal_year 2022
_chemical_formula_moiety 'C5 H11 Cd1.5 N2 O9 P2, H2 O'
_chemical_formula_sum 'C5 H13 Cd1.5 N2 O10 P2'
_chemical_formula_weight 491.71
_space_group_crystal_system triclinic
_space_group_IT_number 2
_space_group_name_Hall '-P 1'
_space_group_name_H-M_alt 'P -1'
_atom_sites_solution_hydrogens mixed
_atom_sites_solution_primary heavy
_audit_creation_date 2022-05-23
_audit_creation_method
;
Olex2 1.3
(compiled 2020.11.12 svn.r5f609507 for OlexSys, GUI svn.r6408)
;
_audit_update_record
;
2022-06-06 deposited with the CCDC.	2022-10-27 downloaded from the CCDC.
;
_cell_angle_alpha 89.108(6)
_cell_angle_beta 85.440(6)
_cell_angle_gamma 75.799(6)
_cell_formula_units_Z 2
_cell_length_a 5.1177(3)
_cell_length_b 9.8637(7)
_cell_length_c 12.9604(9)
_cell_measurement_reflns_used 2672
_cell_measurement_temperature 273
_cell_measurement_theta_max 29.0110
_cell_measurement_theta_min 4.1170
_cell_volume 632.23(7)
_computing_cell_refinement 'CrysAlisPro 1.171.41.121a (Rigaku OD, 2021)'
_computing_data_collection 'CrysAlisPro 1.171.41.121a (Rigaku OD, 2021)'
_computing_data_reduction 'CrysAlisPro 1.171.41.121a (Rigaku OD, 2021)'
_computing_molecular_graphics 'Olex2 1.3 (Dolomanov et al., 2009)'
_computing_publication_material 'Olex2 1.3 (Dolomanov et al., 2009)'
_computing_structure_refinement 'SHELXL 2018/3 (Sheldrick, 2015)'
_computing_structure_solution 'SHELXS  (Sheldrick, 2008)'
_diffrn_ambient_temperature 273.15
_diffrn_detector 'CCD plate'
_diffrn_detector_area_resol_mean 8.0353
_diffrn_detector_type EosS2
_diffrn_measured_fraction_theta_full 0.872
_diffrn_measured_fraction_theta_max 0.872
_diffrn_measurement_details
;
List of Runs (angles in degrees, time in seconds):

  # Type    Start    End  Width  t~exp~   \w     \q     \k     \f   Frames
#--------------------------------------------------------------------------
  1  \w    -35.00  53.00   1.00    7.19    --  -15.92  37.00 -90.00   88
  2  \w    -10.00  42.00   1.00    7.19    --   16.85  77.00  90.00   52
  3  \w    -10.00  42.00   1.00    7.19    --   16.85  77.00-180.00   52
  4  \w    -10.00  42.00   1.00    7.19    --   16.85  77.00   0.00   52
  5  \w    -50.00   7.00   1.00    7.19    --   16.85 -57.00  60.00   57
;
_diffrn_measurement_device 'four-circle diffractometer'
_diffrn_measurement_device_type 'SuperNova, Single source at offset/far, EosS2'
_diffrn_measurement_method '\w scans'
_diffrn_orient_matrix_type 'CrysAlisPro convention (1999,Acta A55,543-557)'
_diffrn_orient_matrix_UB_11 -0.0654953000
_diffrn_orient_matrix_UB_12 0.0374596000
_diffrn_orient_matrix_UB_13 0.0449461000
_diffrn_orient_matrix_UB_21 0.0340002000
_diffrn_orient_matrix_UB_22 -0.0620108000
_diffrn_orient_matrix_UB_23 0.0296471000
_diffrn_orient_matrix_UB_31 0.1229481000
_diffrn_orient_matrix_UB_32 0.0159296000
_diffrn_orient_matrix_UB_33 0.0107435000
_diffrn_radiation_monochromator mirror
_diffrn_radiation_probe x-ray
_diffrn_radiation_type 'Mo K\a'
_diffrn_radiation_wavelength 0.71073
_diffrn_reflns_av_R_equivalents 0.0249
_diffrn_reflns_av_unetI/netI 0.0396
_diffrn_reflns_Laue_measured_fraction_full 0.872
_diffrn_reflns_Laue_measured_fraction_max 0.872
_diffrn_reflns_limit_h_max 5
_diffrn_reflns_limit_h_min -6
_diffrn_reflns_limit_k_max 11
_diffrn_reflns_limit_k_min -11
_diffrn_reflns_limit_l_max 15
_diffrn_reflns_limit_l_min -15
_diffrn_reflns_number 3625
_diffrn_reflns_point_group_measured_fraction_full 0.872
_diffrn_reflns_point_group_measured_fraction_max 0.872
_diffrn_reflns_theta_full 24.999
_diffrn_reflns_theta_max 24.999
_diffrn_reflns_theta_min 3.799
_diffrn_source 'micro-focus sealed X-ray tube'
_diffrn_source_type 'SuperNova (Mo) X-ray Source'
_exptl_absorpt_coefficient_mu 2.853
_exptl_absorpt_correction_T_max 1.00000
_exptl_absorpt_correction_T_min 0.82320
_exptl_absorpt_correction_type multi-scan
_exptl_absorpt_process_details
;
CrysAlisPro 1.171.41.121a (Rigaku Oxford Diffraction, 2021)
Empirical absorption correction using spherical harmonics,
implemented in SCALE3 ABSPACK scaling algorithm.
;
_exptl_crystal_colour colourless
_exptl_crystal_colour_primary colourless
_exptl_crystal_density_diffrn 2.583
_exptl_crystal_description block
_exptl_crystal_F_000 478
_exptl_crystal_size_max 0.3
_exptl_crystal_size_mid 0.2
_exptl_crystal_size_min 0.2
_refine_diff_density_max 0.461
_refine_diff_density_min -0.542
_refine_diff_density_rms 0.129
_refine_ls_extinction_method none
_refine_ls_goodness_of_fit_ref 1.045
_refine_ls_hydrogen_treatment constr
_refine_ls_matrix_type full
_refine_ls_number_parameters 194
_refine_ls_number_reflns 1939
_refine_ls_number_restraints 0
_refine_ls_restrained_S_all 1.045
_refine_ls_R_factor_all 0.0300
_refine_ls_R_factor_gt 0.0274
_refine_ls_shift/su_max 0.000
_refine_ls_shift/su_mean 0.000
_refine_ls_structure_factor_coef Fsqd
_refine_ls_weighting_details 'w=1/[\s^2^(Fo^2^)+(0.0358P)^2^] where P=(Fo^2^+2Fc^2^)/3'
_refine_ls_weighting_scheme calc
_refine_ls_wR_factor_gt 0.0669
_refine_ls_wR_factor_ref 0.0688
_reflns_Friedel_coverage 0.000
_reflns_number_gt 1781
_reflns_number_total 1939
_reflns_threshold_expression 'I > 2\s(I)'
_cod_data_source_file d2ce01162j2.cif
_cod_data_source_block mx-1_auto
_cod_original_cell_volume 632.23(8)
_cod_original_formula_sum 'C5 H13 Cd1.50 N2 O10 P2'
_cod_database_code 7245728
_shelx_shelxl_version_number 2018/3
_shelx_space_group_comment
;
The symmetry employed for this shelxl refinement is uniquely defined
by the following loop, which should always be used as a source of
symmetry information in preference to the above space-group names.
They are only intended as comments.
;
_shelx_estimated_absorpt_t_max 0.599
_shelx_estimated_absorpt_t_min 0.481
_reflns_odcompleteness_completeness 86.14
_reflns_odcompleteness_iscentric 1
_reflns_odcompleteness_theta 26.32
_olex2_refinement_description
;
1. Fixed Uiso
 At 1.2 times of:
  All C(H) groups, All C(H,H) groups
 At 1.5 times of:
  All O(H) groups, All O(H,H) groups
2.a Free rotating group:
 O10(H10A,H10B)
2.b Rotating group:
 O9(H9A,H9B), O8(H8A,H8B)
2.c Secondary CH2 refined with riding coordinates:
 C4(H4A,H4B)
2.d Aromatic/amide H refined with riding coordinates:
 C1(H1), C3(H3), C2(H2A)
2.e Idealised tetrahedral OH refined as rotating group:
 O2(H2), O1(H1A)
;
_olex2_submission_special_instructions 'No special instructions were received'
_oxdiff_exptl_absorpt_empirical_details
;
Empirical correction (ABSPACK) includes:
- Absorption correction using spherical harmonics
- Frame scaling
;
_oxdiff_exptl_absorpt_empirical_full_max 1.272
_oxdiff_exptl_absorpt_empirical_full_min 0.837

loop_
_space_group_symop_operation_xyz
'x, y, z'
'-x, -y, -z'

loop_
_atom_site_label
_atom_site_type_symbol
_atom_site_fract_x
_atom_site_fract_y
_atom_site_fract_z
_atom_site_U_iso_or_equiv
_atom_site_adp_type
_atom_site_occupancy
_atom_site_site_symmetry_order
_atom_site_calc_flag
_atom_site_refinement_flags_posn
_atom_site_refinement_flags_adp
_atom_site_refinement_flags_occupancy
_atom_site_disorder_assembly
_atom_site_disorder_group
Cd2 Cd 0.500000 0.500000 0.000000 0.01830(15) Uani 1 2 d S . P . .
Cd1 Cd 0.81648(6) 0.61859(3) -0.40682(2) 0.01289(13) Uani 1 1 d . . . . .
P2 P 0.3782(2) 0.46190(12) -0.25308(8) 0.0093(3) Uani 1 1 d . . . . .
P1 P 0.7054(2) 0.27652(12) -0.43326(9) 0.0123(3) Uani 1 1 d . . . . .
O7 O 0.5259(6) 0.5762(3) -0.2769(2) 0.0138(7) Uani 1 1 d . . . . .
O5 O 0.3103(6) 0.4497(3) -0.1371(2) 0.0135(7) Uani 1 1 d . . . . .
O4 O 0.8093(6) 0.4006(3) -0.4718(2) 0.0162(7) Uani 1 1 d . . . . .
O6 O 0.1294(6) 0.4734(3) -0.3118(2) 0.0143(7) Uani 1 1 d . . . . .
O3 O 0.4723(6) 0.2480(3) -0.4839(2) 0.0205(8) Uani 1 1 d . . . . .
O2 O 0.9507(7) 0.1425(3) -0.4428(3) 0.0237(8) Uani 1 1 d . . . . .
H2 H 1.092407 0.166646 -0.454629 0.036 Uiso 1 1 calc R U . . .
O9 O 0.1465(7) 0.7039(4) 0.0286(3) 0.0390(10) Uani 1 1 d . . . . .
H9A H 0.135426 0.728331 0.091789 0.058 Uiso 1 1 d R U . . .
H9B H -0.003685 0.684407 0.020817 0.058 Uiso 1 1 d R U . . .
N2 N 0.6765(7) 0.0347(4) -0.2659(3) 0.0116(8) Uani 1 1 d . . . . .
C5 C 0.6194(8) 0.2942(5) -0.2919(3) 0.0106(10) Uani 1 1 d . . . . .
C1 C 0.6334(9) -0.0628(5) -0.3290(4) 0.0180(11) Uani 1 1 d . . . . .
H1 H 0.485781 -0.049358 -0.368723 0.022 Uiso 1 1 calc R U . . .
C4 C 0.5028(8) 0.1747(4) -0.2478(4) 0.0133(10) Uani 1 1 d . . . . .
H4A H 0.463460 0.188921 -0.173744 0.016 Uiso 1 1 calc R U . . .
H4B H 0.332874 0.179728 -0.277715 0.016 Uiso 1 1 calc R U . . .
C3 C 0.9135(9) -0.0233(5) -0.2218(4) 0.0198(11) Uani 1 1 d . . . . .
H3 H 0.996455 0.019300 -0.174784 0.024 Uiso 1 1 calc R U . . .
N1 N 0.8239(7) -0.1792(4) -0.3281(3) 0.0172(9) Uani 1 1 d . . . . .
C2 C 1.0025(9) -0.1544(5) -0.2603(4) 0.0197(11) Uani 1 1 d . . . . .
H2A H 1.159797 -0.218180 -0.243719 0.024 Uiso 1 1 calc R U . . .
O1 O 0.8644(6) 0.2886(3) -0.2420(2) 0.0131(7) Uani 1 1 d . . . . .
H1A H 0.926070 0.354916 -0.261185 0.020 Uiso 1 1 calc R U . . .
O8 O 0.7580(8) 0.6157(4) -0.1036(3) 0.0417(11) Uani 1 1 d . . . . .
H8A H 0.712608 0.616783 -0.165535 0.063 Uiso 1 1 d R U . . .
H8B H 0.719908 0.701532 -0.085963 0.063 Uiso 1 1 d R U . . .
O10 O 0.4148(12) 0.9022(6) -0.0553(4) 0.0753(16) Uani 1 1 d G . . . .
H10A H 0.294391 0.865406 -0.026123 0.113 Uiso 1 1 d G U . . .
H10B H 0.550608 0.886820 -0.019208 0.113 Uiso 1 1 d G U . . .

loop_
_atom_site_aniso_label
_atom_site_aniso_U_11
_atom_site_aniso_U_22
_atom_site_aniso_U_33
_atom_site_aniso_U_23
_atom_site_aniso_U_13
_atom_site_aniso_U_12
Cd2 0.0176(3) 0.0271(3) 0.0120(3) -0.0017(2) -0.0013(2) -0.0088(2)
Cd1 0.0140(2) 0.0105(2) 0.0138(2) -0.00163(15) 0.00098(16) -0.00287(15)
P2 0.0075(5) 0.0094(6) 0.0107(6) -0.0003(5) -0.0005(5) -0.0016(5)
P1 0.0174(6) 0.0104(6) 0.0083(6) -0.0014(5) -0.0015(5) -0.0014(5)
O7 0.0138(16) 0.0134(16) 0.0148(16) -0.0032(14) 0.0026(14) -0.0057(14)
O5 0.0122(16) 0.0179(17) 0.0102(16) -0.0040(14) 0.0008(14) -0.0037(14)
O4 0.0216(17) 0.0151(17) 0.0118(16) -0.0018(15) 0.0010(15) -0.0051(15)
O6 0.0099(15) 0.0164(17) 0.0170(17) 0.0022(15) -0.0051(14) -0.0028(14)
O3 0.0282(19) 0.0180(18) 0.0175(18) -0.0003(15) -0.0085(16) -0.0076(16)
O2 0.0219(18) 0.0200(19) 0.0231(19) 0.0001(17) 0.0018(17) 0.0057(16)
O9 0.033(2) 0.046(3) 0.034(2) -0.017(2) -0.008(2) 0.000(2)
N2 0.0154(19) 0.0063(19) 0.0135(19) -0.0005(17) -0.0002(17) -0.0040(16)
C5 0.010(2) 0.013(2) 0.010(2) 0.000(2) -0.005(2) -0.003(2)
C1 0.018(2) 0.014(3) 0.022(3) 0.000(2) -0.004(2) -0.004(2)
C4 0.009(2) 0.010(2) 0.018(2) -0.003(2) 0.003(2) 0.0009(19)
C3 0.018(2) 0.016(3) 0.026(3) 0.002(2) -0.009(2) -0.003(2)
N1 0.017(2) 0.012(2) 0.023(2) -0.0018(18) -0.0039(19) -0.0021(18)
C2 0.017(2) 0.013(3) 0.026(3) 0.000(2) -0.004(2) 0.000(2)
O1 0.0115(15) 0.0159(17) 0.0151(16) 0.0053(14) -0.0042(14) -0.0086(14)
O8 0.057(3) 0.067(3) 0.0167(18) 0.004(2) -0.001(2) -0.045(3)
O10 0.089(4) 0.076(4) 0.075(4) 0.008(3) -0.005(3) -0.049(4)

loop_
_atom_type_symbol
_atom_type_description
_atom_type_scat_dispersion_real
_atom_type_scat_dispersion_imag
_atom_type_scat_source
C C 0.0033 0.0016 'International Tables Vol C Tables 4.2.6.8 and 6.1.1.4'
H H 0.0000 0.0000 'International Tables Vol C Tables 4.2.6.8 and 6.1.1.4'
Cd Cd -0.8075 1.2024 'International Tables Vol C Tables 4.2.6.8 and 6.1.1.4'
N N 0.0061 0.0033 'International Tables Vol C Tables 4.2.6.8 and 6.1.1.4'
O O 0.0106 0.0060 'International Tables Vol C Tables 4.2.6.8 and 6.1.1.4'
P P 0.1023 0.0942 'International Tables Vol C Tables 4.2.6.8 and 6.1.1.4'

loop_
_geom_angle_atom_site_label_1
_geom_angle_atom_site_label_2
_geom_angle_atom_site_label_3
_geom_angle
_geom_angle_site_symmetry_1
_geom_angle_site_symmetry_3
_geom_angle_publ_flag
O5 Cd2 O5 180.0 2_665 . ?
O5 Cd2 O9 89.91(11) 2_665 2_665 ?
O5 Cd2 O9 90.09(11) . 2_665 ?
O5 Cd2 O9 90.09(11) 2_665 . ?
O5 Cd2 O9 89.91(11) . . ?
O5 Cd2 O8 90.02(11) 2_665 . ?
O5 Cd2 O8 89.98(11) 2_665 2_665 ?
O5 Cd2 O8 89.98(11) . . ?
O5 Cd2 O8 90.02(11) . 2_665 ?
O9 Cd2 O9 180.0 . 2_665 ?
O8 Cd2 O9 92.65(14) 2_665 2_665 ?
O8 Cd2 O9 92.65(15) . . ?
O8 Cd2 O9 87.35(14) 2_665 . ?
O8 Cd2 O9 87.35(15) . 2_665 ?
O8 Cd2 O8 180.0 . 2_665 ?
O7 Cd1 O4 163.57(11) . 2_764 ?
O7 Cd1 O4 86.02(11) . . ?
O7 Cd1 O6 82.55(10) . 1_655 ?
O7 Cd1 O3 101.74(11) . 2_664 ?
O7 Cd1 N1 89.68(12) . 1_565 ?
O4 Cd1 O4 83.88(10) . 2_764 ?
O6 Cd1 O4 82.83(10) 1_655 2_764 ?
O6 Cd1 O4 79.02(10) 1_655 . ?
O3 Cd1 O4 92.39(11) 2_664 2_764 ?
O3 Cd1 O4 97.32(10) 2_664 . ?
O3 Cd1 O6 174.24(11) 2_664 1_655 ?
N1 Cd1 O4 99.48(12) 1_565 2_764 ?
N1 Cd1 O4 174.39(11) 1_565 . ?
N1 Cd1 O6 96.86(12) 1_565 1_655 ?
N1 Cd1 O3 87.07(12) 1_565 2_664 ?
O7 P2 O5 111.65(17) . . ?
O7 P2 C5 106.58(18) . . ?
O5 P2 C5 105.53(18) . . ?
O6 P2 O7 114.65(17) . . ?
O6 P2 O5 110.64(16) . . ?
O6 P2 C5 107.19(18) . . ?
O4 P1 O2 107.80(18) . . ?
O4 P1 C5 109.12(18) . . ?
O3 P1 O4 117.30(17) . . ?
O3 P1 O2 109.38(19) . . ?
O3 P1 C5 109.20(18) . . ?
O2 P1 C5 103.11(19) . . ?
P2 O7 Cd1 135.14(19) . . ?
P2 O5 Cd2 132.50(16) . . ?
Cd1 O4 Cd1 96.13(10) . 2_764 ?
P1 O4 Cd1 136.44(18) . . ?
P1 O4 Cd1 123.26(18) . 2_764 ?
P2 O6 Cd1 145.05(18) . 1_455 ?
P1 O3 Cd1 131.05(18) . 2_664 ?
P1 O2 H2 109.5 . . ?
Cd2 O9 H9A 109.3 . . ?
Cd2 O9 H9B 109.2 . . ?
H9A O9 H9B 104.5 . . ?
C1 N2 C4 126.2(3) . . ?
C1 N2 C3 106.7(4) . . ?
C3 N2 C4 127.1(4) . . ?
P1 C5 P2 113.6(2) . . ?
C4 C5 P2 108.2(3) . . ?
C4 C5 P1 112.1(3) . . ?
O1 C5 P2 107.1(3) . . ?
O1 C5 P1 108.4(3) . . ?
O1 C5 C4 107.3(3) . . ?
N2 C1 H1 123.9 . . ?
N1 C1 N2 112.2(4) . . ?
N1 C1 H1 123.9 . . ?
N2 C4 C5 115.2(4) . . ?
N2 C4 H4A 108.5 . . ?
N2 C4 H4B 108.5 . . ?
C5 C4 H4A 108.5 . . ?
C5 C4 H4B 108.5 . . ?
H4A C4 H4B 107.5 . . ?
N2 C3 H3 126.8 . . ?
C2 C3 N2 106.4(4) . . ?
C2 C3 H3 126.8 . . ?
C1 N1 Cd1 125.3(3) . 1_545 ?
C1 N1 C2 105.1(4) . . ?
C2 N1 Cd1 129.2(3) . 1_545 ?
C3 C2 N1 109.6(4) . . ?
C3 C2 H2A 125.2 . . ?
N1 C2 H2A 125.2 . . ?
C5 O1 H1A 109.5 . . ?
Cd2 O8 H8A 109.4 . . ?
Cd2 O8 H8B 109.5 . . ?
H8A O8 H8B 104.4 . . ?
H10A O10 H10B 109.5 . . ?

loop_
_geom_bond_atom_site_label_1
_geom_bond_atom_site_label_2
_geom_bond_distance
_geom_bond_site_symmetry_2
_geom_bond_publ_flag
Cd2 O5 2.210(3) 2_665 ?
Cd2 O5 2.210(3) . ?
Cd2 O9 2.363(4) 2_665 ?
Cd2 O9 2.363(4) . ?
Cd2 O8 2.293(3) . ?
Cd2 O8 2.293(3) 2_665 ?
Cd1 O7 2.260(3) . ?
Cd1 O4 2.331(3) . ?
Cd1 O4 2.352(3) 2_764 ?
Cd1 O6 2.294(3) 1_655 ?
Cd1 O3 2.289(3) 2_664 ?
Cd1 N1 2.264(4) 1_565 ?
P2 O7 1.520(3) . ?
P2 O5 1.526(3) . ?
P2 O6 1.515(3) . ?
P2 C5 1.854(5) . ?
P1 O4 1.513(3) . ?
P1 O3 1.493(3) . ?
P1 O2 1.583(3) . ?
P1 C5 1.851(4) . ?
O2 H2 0.8200 . ?
O9 H9A 0.8507 . ?
O9 H9B 0.8505 . ?
N2 C1 1.341(5) . ?
N2 C4 1.458(5) . ?
N2 C3 1.373(5) . ?
C5 C4 1.530(5) . ?
C5 O1 1.444(4) . ?
C1 H1 0.9300 . ?
C1 N1 1.312(6) . ?
C4 H4A 0.9700 . ?
C4 H4B 0.9700 . ?
C3 H3 0.9300 . ?
C3 C2 1.350(7) . ?
N1 C2 1.383(5) . ?
C2 H2A 0.9300 . ?
O1 H1A 0.8200 . ?
O8 H8A 0.8517 . ?
O8 H8B 0.8518 . ?
O10 H10A 0.8501 . ?
O10 H10B 0.8501 . ?

loop_
_geom_torsion_atom_site_label_1
_geom_torsion_atom_site_label_2
_geom_torsion_atom_site_label_3
_geom_torsion_atom_site_label_4
_geom_torsion
_geom_torsion_site_symmetry_1
_geom_torsion_site_symmetry_2
_geom_torsion_site_symmetry_3
_geom_torsion_site_symmetry_4
_geom_torsion_publ_flag
Cd1 N1 C2 C3 -172.4(3) 1_545 . . . ?
P2 C5 C4 N2 -176.3(3) . . . . ?
P1 C5 C4 N2 57.7(4) . . . . ?
O7 P2 O5 Cd2 -26.7(3) . . . . ?
O7 P2 O6 Cd1 -17.0(4) . . . 1_455 ?
O7 P2 C5 P1 -67.2(2) . . . . ?
O7 P2 C5 C4 167.7(2) . . . . ?
O7 P2 C5 O1 52.4(3) . . . . ?
O5 P2 O7 Cd1 154.5(2) . . . . ?
O5 P2 O6 Cd1 110.3(3) . . . 1_455 ?
O5 P2 C5 P1 174.01(18) . . . . ?
O5 P2 C5 C4 48.9(3) . . . . ?
O5 P2 C5 O1 -66.4(3) . . . . ?
O4 P1 O3 Cd1 -12.6(3) . . . 2_664 ?
O4 P1 C5 P2 54.9(2) . . . . ?
O4 P1 C5 C4 177.9(3) . . . . ?
O4 P1 C5 O1 -63.9(3) . . . . ?
O6 P2 O7 Cd1 -78.7(3) . . . . ?
O6 P2 O5 Cd2 -155.7(2) . . . . ?
O6 P2 C5 P1 56.0(2) . . . . ?
O6 P2 C5 C4 -69.1(3) . . . . ?
O6 P2 C5 O1 175.6(2) . . . . ?
O3 P1 O4 Cd1 -97.4(2) . . . 2_764 ?
O3 P1 O4 Cd1 111.6(3) . . . . ?
O3 P1 C5 P2 -74.5(2) . . . . ?
O3 P1 C5 C4 48.5(3) . . . . ?
O3 P1 C5 O1 166.7(3) . . . . ?
O2 P1 O4 Cd1 26.5(2) . . . 2_764 ?
O2 P1 O4 Cd1 -124.5(2) . . . . ?
O2 P1 O3 Cd1 -135.7(2) . . . 2_664 ?
O2 P1 C5 P2 169.3(2) . . . . ?
O2 P1 C5 C4 -67.7(3) . . . . ?
O2 P1 C5 O1 50.5(3) . . . . ?
N2 C1 N1 Cd1 172.5(3) . . . 1_545 ?
N2 C1 N1 C2 -0.5(5) . . . . ?
N2 C3 C2 N1 0.1(5) . . . . ?
C5 P2 O7 Cd1 39.8(3) . . . . ?
C5 P2 O5 Cd2 88.7(3) . . . . ?
C5 P2 O6 Cd1 -135.1(3) . . . 1_455 ?
C5 P1 O4 Cd1 137.84(19) . . . 2_764 ?
C5 P1 O4 Cd1 -13.2(3) . . . . ?
C5 P1 O3 Cd1 112.1(3) . . . 2_664 ?
C1 N2 C4 C5 -110.3(4) . . . . ?
C1 N2 C3 C2 -0.3(5) . . . . ?
C1 N1 C2 C3 0.2(5) . . . . ?
C4 N2 C1 N1 -179.2(4) . . . . ?
C4 N2 C3 C2 179.4(4) . . . . ?
C3 N2 C1 N1 0.5(5) . . . . ?
C3 N2 C4 C5 70.0(5) . . . . ?
O1 C5 C4 N2 -61.2(5) . . . . ?
